data_2200714
loop_
_publ_author_name
'Liao, Ju-Hsiou'
'Su, Ching-Ting'
'Hsu, Che-Chih'

_publ_section_title
;<i>catena</i>-Poly[[[diaquabis[<i>cis</i>-2-methyl-but-2-enedioate(1--)-<i>O</i>]nickel(II)]-\m-4,4'-bipyridine-<i>N</i>:<i>N</i>']
 dihydrate]
;
_journal_issue 11
_journal_name_full 'Acta Crystallographica Section E'
_journal_page_first m501
_journal_page_last m503
_journal_paper_doi 10.1107/S1600536801015835
_journal_volume 57
_journal_year 2001
_chemical_formula_moiety '[Ni (C10 H8 N2 ) (C5 H5 O4 )2 (H2 O )2 ] , 2H2 O'
_chemical_formula_sum 'C20 H26 N2 Ni O12'
_chemical_formula_weight 545.12
_chemical_name_systematic
;
 ?
;
_space_group_IT_number 14
_symmetry_cell_setting monoclinic
_symmetry_space_group_name_Hall '-P 2yn'
_symmetry_space_group_name_H-M 'P 1 21/n 1'
_audit_creation_method SHELXL-97
_cell_angle_alpha 90.00
_cell_angle_beta 98.090(10)
_cell_angle_gamma 90.00
_cell_formula_units_Z 2
_cell_length_a 7.0650(10)
_cell_length_b 15.148(3)
_cell_length_c 11.113(2)
_cell_measurement_reflns_used 25
_cell_measurement_temperature 293(2)
_cell_measurement_theta_max 12.498
_cell_measurement_theta_min 12.207
_cell_volume 1177.5(4)
_computing_cell_refinement XSCANS
_computing_data_collection 'XSCANS (Siemens, 1992)'
_computing_data_reduction 'SHELXTL XPREP (Siemens, 1994)'
_computing_molecular_graphics 'SHELXTL XP'
_computing_publication_material 'SHELXTL XCIF'
_computing_structure_refinement 'SHELXL-97 (Sheldrick, 1997)'
_computing_structure_solution 'SHELXS-97 (Sheldrick, 1997)'
_diffrn_ambient_temperature 293(2)
_diffrn_measured_fraction_theta_full .999
_diffrn_measured_fraction_theta_max .999
_diffrn_measurement_device_type 'Bruker P4'
_diffrn_measurement_method \q/2\q
_diffrn_radiation_monochromator graphite
_diffrn_radiation_source 'fine-focus sealed tube'
_diffrn_radiation_type MoK\a
_diffrn_radiation_wavelength .71073
_diffrn_reflns_av_R_equivalents .0155
_diffrn_reflns_av_sigmaI/netI .0331
_diffrn_reflns_limit_h_max 8
_diffrn_reflns_limit_h_min -1
_diffrn_reflns_limit_k_max 18
_diffrn_reflns_limit_k_min -1
_diffrn_reflns_limit_l_max 13
_diffrn_reflns_limit_l_min -13
_diffrn_reflns_number 2831
_diffrn_reflns_theta_full 30.00
_diffrn_reflns_theta_max 25.0
_diffrn_reflns_theta_min 2.29
_diffrn_standards_decay_% 0
_diffrn_standards_interval_count 97
_diffrn_standards_number 3
_exptl_absorpt_coefficient_mu .891
_exptl_absorpt_correction_T_max .8419
_exptl_absorpt_correction_T_min .8080
_exptl_absorpt_correction_type psi-scan
_exptl_absorpt_process_details '(North et al., 1968)'
_exptl_crystal_colour green
_exptl_crystal_density_diffrn 1.538
_exptl_crystal_density_method 'not measured'
_exptl_crystal_description parallelepiped
_exptl_crystal_F_000 568
_exptl_crystal_size_max .25
_exptl_crystal_size_mid .20
_exptl_crystal_size_min .20
_refine_diff_density_max .264
_refine_diff_density_min -.189
_refine_ls_extinction_coef .0067(3)
_refine_ls_extinction_method SHELXL97
_refine_ls_goodness_of_fit_ref 1.042
_refine_ls_hydrogen_treatment mixed
_refine_ls_matrix_type full
_refine_ls_number_parameters 167
_refine_ls_number_reflns 2077
_refine_ls_number_restraints 0
_refine_ls_restrained_S_all 1.042
_refine_ls_R_factor_all .0461
_refine_ls_R_factor_gt .0292
_refine_ls_shift/esd_mean .000
_refine_ls_shift/su_max .001
_refine_ls_structure_factor_coef Fsqd
_refine_ls_weighting_details 'calc w=1/[\s^2^(Fo^2^)+(0.0200P)^2^+0.4200P] where P=(Fo^2^+2Fc^2^)/3'
_refine_ls_weighting_scheme calc
_refine_ls_wR_factor_all .0637
_refine_ls_wR_factor_ref .0583
_reflns_number_gt 1627
_reflns_number_total 2077
_reflns_threshold_expression I>2\s(I)
_cod_data_source_file ob6074.cif
_cod_data_source_block I
_cod_original_sg_symbol_H-M 'P 21/n'
_cod_original_formula_sum 'C20 H26 N2 Ni1 O12'
_cod_database_code 2200714
_cod_database_fobs_code 2200714

loop_
_symmetry_equiv_pos_as_xyz
'x, y, z'
'-x+1/2, y+1/2, -z+1/2'
'-x, -y, -z'
'x-1/2, -y-1/2, z-1/2'

loop_
_atom_site_label
_atom_site_fract_x
_atom_site_fract_y
_atom_site_fract_z
_atom_site_U_iso_or_equiv
_atom_site_adp_type
_atom_site_calc_flag
_atom_site_refinement_flags
_atom_site_occupancy
_atom_site_disorder_assembly
_atom_site_disorder_group
_atom_site_type_symbol
Ni .5000 .5000 .5000 .02209(13) Uani d S 1 . . Ni
N .4851(2) .50437(13) .67944(14) .0295(4) Uani d . 1 . . N
O1 .4832(2) .34882(10) .50156(14) .0343(4) Uani d . 1 . . O
O2 .1675(2) .33124(11) .47685(15) .0415(4) Uani d . 1 . . O
O3 .3538(3) .22503(12) .27811(17) .0578(6) Uani d . 1 . . O
H3 .358(4) .2225(4) .198(3) .069 Uiso calc R 1 . . H
O4 .4192(3) .08158(13) .26680(19) .0614(6) Uani d . 1 . . O
O5 .7956(2) .48891(12) .53474(14) .0417(4) Uani d . 1 . . O
H5A .8282(7) .4643(12) .6055(15) .050 Uiso calc R 1 . . H
H5B .8479(10) .5478(11) .5420(17) .050 Uiso d R 1 . . H
O6 .3337(2) .23348(11) .04391(15) .0447(5) Uani d . 1 . . O
H6A .4212(18) .2119(5) .0106(7) .054 Uiso d R 1 . . H
H6B .232(2) .2030(6) .0199(5) .054 Uiso d R 1 . . H
C1 .5920(4) .56122(15) .75117(19) .0379(6) Uani d . 1 . . C
H1 .6648 .6022 .7155 .046 Uiso calc R 1 . . H
C2 .5996(4) .56194(16) .87591(19) .0376(6) Uani d . 1 . . C
H2 .6749 .6034 .9221 .045 Uiso calc R 1 . . H
C3 .4956(3) .50120(16) .93260(16) .0271(4) Uani d . 1 . . C
C4 .3825(4) .44350(19) .8575(2) .0451(7) Uani d . 1 . . C
H4 .3083 .4019 .8908 .054 Uiso calc R 1 . . H
C5 .3793(4) .44752(18) .7332(2) .0442(7) Uani d . 1 . . C
H5 .2998 .4088 .6846 .053 Uiso calc R 1 . . H
C6 .3354(3) .30207(16) .49840(19) .0314(5) Uani d . 1 . . C
C7 .3643(4) .20650(17) .5349(2) .0387(6) Uani d . 1 . . C
C8 .3890(4) .14097(17) .4584(2) .0438(6) Uani d . 1 . . C
H8 .4089 .0852 .4929 .053 Uiso calc R 1 . . H
C9 .3886(4) .14621(18) .3262(2) .0447(7) Uani d . 1 . . C
C10 .3674(5) .19101(19) .6692(2) .0575(8) Uani d . 1 . . C
H10A .3987 .1304 .6879 .069 Uiso calc R 1 . . H
H10B .2439 .2042 .6913 .069 Uiso calc R 1 . . H
H10C .4616 .2286 .7140 .069 Uiso calc R 1 . . H

loop_
_atom_site_aniso_label
_atom_site_aniso_U_11
_atom_site_aniso_U_22
_atom_site_aniso_U_33
_atom_site_aniso_U_12
_atom_site_aniso_U_13
_atom_site_aniso_U_23
Ni .0256(2) .0306(2) .01065(17) -.0029(2) .00432(13) -.00086(18)
N .0343(10) .0350(10) .0194(8) -.0027(11) .0046(7) -.0022(9)
O1 .0298(9) .0413(9) .0319(8) -.0072(8) .0047(7) .0024(8)
O2 .0316(10) .0450(11) .0482(10) -.0024(8) .0066(8) .0025(8)
O3 .0870(16) .0479(12) .0398(10) .0035(11) .0136(11) -.0074(9)
O4 .0619(13) .0530(12) .0677(13) .0081(11) .0035(11) -.0241(11)
O5 .0434(10) .0487(11) .0331(8) -.0123(9) .0057(7) .0043(8)
O6 .0374(10) .0461(11) .0526(11) -.0049(9) .0132(9) -.0159(9)
C1 .0579(17) .0327(13) .0236(11) -.0132(12) .0069(11) .0015(10)
C2 .0575(16) .0349(13) .0197(11) -.0145(12) .0027(11) -.0043(10)
C3 .0309(11) .0321(11) .0190(10) .0027(12) .0055(8) -.0028(11)
C4 .0515(17) .0622(18) .0238(12) -.0267(14) .0128(12) -.0042(12)
C5 .0495(16) .0604(18) .0233(11) -.0254(14) .0076(11) -.0087(12)
C6 .0321(14) .0424(14) .0201(11) -.0032(12) .0050(10) -.0012(10)
C7 .0342(14) .0429(15) .0380(13) -.0083(12) .0016(11) .0039(12)
C8 .0411(15) .0370(14) .0510(15) -.0032(12) -.0011(13) -.0005(13)
C9 .0349(14) .0450(16) .0531(16) -.0014(13) .0025(12) -.0133(14)
C10 .070(2) .0547(18) .0455(16) -.0108(16) .0002(15) .0144(14)

loop_
_atom_type_symbol
_atom_type_description
_atom_type_scat_dispersion_real
_atom_type_scat_dispersion_imag
_atom_type_scat_source
C C .0033 .0016 'International Tables Vol C Tables 4.2.6.8 and 6.1.1.4'
H H .0000 .0000 'International Tables Vol C Tables 4.2.6.8 and 6.1.1.4'
N N .0061 .0033 'International Tables Vol C Tables 4.2.6.8 and 6.1.1.4'
O O .0106 .0060 'International Tables Vol C Tables 4.2.6.8 and 6.1.1.4'
Ni Ni .3393 1.1124 'International Tables Vol C Tables 4.2.6.8 and 6.1.1.4'

loop_
_geom_angle_atom_site_label_1
_geom_angle_atom_site_label_2
_geom_angle_atom_site_label_3
_geom_angle_site_symmetry_1
_geom_angle_site_symmetry_3
_geom_angle
_geom_angle_publ_flag
N Ni N 3_666 . 180.0 no
N Ni O5 3_666 . 89.43(7) yes
N Ni O5 . . 90.57(7) yes
N Ni O5 3_666 3_666 90.57(7) no
N Ni O5 . 3_666 89.43(7) no
O5 Ni O5 . 3_666 180.0 no
N Ni O1 3_666 . 89.12(7) yes
N Ni O1 . . 90.88(7) yes
O5 Ni O1 . . 88.26(6) yes
O5 Ni O1 3_666 . 91.74(6) yes
N Ni O1 3_666 3_666 90.88(7) no
N Ni O1 . 3_666 89.12(7) no
O5 Ni O1 . 3_666 91.74(6) no
O5 Ni O1 3_666 3_666 88.26(6) no
O1 Ni O1 . 3_666 180.0 no
C1 N C5 . . 117.04(18) ?
C1 N Ni . . 120.61(15) no
C5 N Ni . . 122.20(15) no
C6 O1 Ni . . 127.27(16) no
C9 O3 H3 . . 109.5 no
Ni O5 H5A . . 109.5 no
Ni O5 H5B . . 107.7 no
H5A O5 H5B . . 105.7 no
H6A O6 H6B . . 106.9 no
N C1 C2 . . 123.0(2) ?
N C1 H1 . . 118.5 no
C2 C1 H1 . . 118.5 no
C3 C2 C1 . . 120.3(2) ?
C3 C2 H2 . . 119.9 no
C1 C2 H2 . . 119.9 no
C2 C3 C4 . . 116.38(19) ?
C2 C3 C3 . 3_667 121.6(3) ?
C4 C3 C3 . 3_667 122.0(3) ?
C3 C4 C5 . . 120.2(2) ?
C3 C4 H4 . . 119.9 no
C5 C4 H4 . . 119.9 no
N C5 C4 . . 123.0(2) ?
N C5 H5 . . 118.5 no
C4 C5 H5 . . 118.5 no
O1 C6 O2 . . 124.4(2) ?
O1 C6 C7 . . 116.9(2) ?
O2 C6 C7 . . 118.5(2) ?
C8 C7 C6 . . 124.6(2) ?
C8 C7 C10 . . 122.0(2) ?
C6 C7 C10 . . 113.4(2) ?
C7 C8 C9 . . 127.9(3) ?
C7 C8 H8 . . 116.1 no
C9 C8 H8 . . 116.1 no
O4 C9 O3 . . 123.1(3) ?
O4 C9 C8 . . 121.5(3) ?
O3 C9 C8 . . 115.4(2) ?
C7 C10 H10A . . 109.5 no
C7 C10 H10B . . 109.5 no
H10A C10 H10B . . 109.5 no
C7 C10 H10C . . 109.5 no
H10A C10 H10C . . 109.5 no
H10B C10 H10C . . 109.5 no

loop_
_geom_bond_atom_site_label_1
_geom_bond_atom_site_label_2
_geom_bond_site_symmetry_2
_geom_bond_distance
_geom_bond_publ_flag
Ni N 3_666 2.0128(16) no
Ni N . 2.0128(16) yes
Ni O5 . 2.0767(17) yes
Ni O5 3_666 2.0767(17) no
Ni O1 . 2.2933(16) yes
Ni O1 3_666 2.2933(16) no
N C1 . 1.333(3) ?
N C5 . 1.335(3) ?
O1 C6 . 1.258(3) ?
O2 C6 . 1.257(3) ?
O3 C9 . 1.317(3) ?
O3 H3 . .8907 no
O4 C9 . 1.217(3) ?
O5 H5A . .8716 no
O5 H5B . .9643 no
O6 H6A . .8310 no
O6 H6B . .8646 no
C1 C2 . 1.380(3) ?
C1 H1 . .9300 no
C2 C3 . 1.383(3) ?
C2 H2 . .9300 no
C3 C4 . 1.383(3) ?
C3 C3 3_667 1.491(3) yes
C4 C5 . 1.379(3) ?
C4 H4 . .9300 no
C5 H5 . .9300 no
C6 C7 . 1.510(3) ?
C7 C8 . 1.334(3) ?
C7 C10 . 1.509(3) ?
C8 C9 . 1.471(4) ?
C8 H8 . .9300 no
C10 H10A . .9600 no
C10 H10B . .9600 no
C10 H10C . .9600 no

loop_
_geom_hbond_atom_site_label_D
_geom_hbond_atom_site_label_H
_geom_hbond_atom_site_label_A
_geom_hbond_site_symmetry_A
_geom_hbond_distance_DH
_geom_hbond_distance_HA
_geom_hbond_distance_DA
_geom_hbond_angle_DHA
_geom_hbond_publ_flag
O3 H3 O6 1 .89 1.71 2.590(2) 168.7 yes
O5 H5A O4 4_666 .87 1.95 2.814(3) 174.5 yes
O5 H5B O2 3_666 .96 1.85 2.741(3) 153.3 yes
O6 H6A O2 4_665 .83 1.94 2.752(2) 163.9 yes
O6 H6B O1 4_565 .86 1.91 2.753(2) 165.0 yes

loop_
_geom_torsion_atom_site_label_1
_geom_torsion_atom_site_label_2
_geom_torsion_atom_site_label_3
_geom_torsion_atom_site_label_4
_geom_torsion_site_symmetry_1
_geom_torsion_site_symmetry_4
_geom_torsion
_geom_torsion_publ_flag
O5 Ni N C1 . . 51.62(19) no
O5 Ni N C1 3_666 . -128.38(19) no
O1 Ni N C1 . . 139.88(19) no
O1 Ni N C1 3_666 . -40.12(19) no
O5 Ni N C5 . . -123.8(2) no
O5 Ni N C5 3_666 . 56.2(2) no
O1 Ni N C5 . . -35.6(2) no
O1 Ni N C5 3_666 . 144.4(2) no
N Ni O1 C6 3_666 . -98.83(18) no
N Ni O1 C6 . . 81.17(18) no
O5 Ni O1 C6 . . 171.72(18) no
O5 Ni O1 C6 3_666 . -8.28(18) no
C5 N C1 C2 . . 1.3(4) no
Ni N C1 C2 . . -174.3(2) no
N C1 C2 C3 . . .9(4) no
C1 C2 C3 C4 . . -2.0(4) no
C1 C2 C3 C3 . 3_667 178.5(3) no
C2 C3 C4 C5 . . .9(4) no
C3 C3 C4 C5 3_667 . -179.6(3) no
C1 N C5 C4 . . -2.5(4) no
Ni N C5 C4 . . 173.1(2) no
C3 C4 C5 N . . 1.4(4) no
Ni O1 C6 O2 . . 10.4(3) no
Ni O1 C6 C7 . . -163.55(15) no
O1 C6 C7 C8 . . -89.8(3) no
O2 C6 C7 C8 . . 95.9(3) no
O1 C6 C7 C10 . . 88.9(3) no
O2 C6 C7 C10 . . -85.4(3) no
C6 C7 C8 C9 . . -1.7(4) no
C10 C7 C8 C9 . . 179.7(2) no
C7 C8 C9 O4 . . 177.5(3) no
C7 C8 C9 O3 . . -2.2(4) no
